data_7051484
_journal_name_full 'New Journal of Chemistry'
_journal_paper_doi 10.1039/a905284d
_journal_year 1999
_chemical_formula_sum 'C10 H36 Cl2 Nd2 O20'
_chemical_formula_weight 835.77
_space_group_IT_number 1
_symmetry_cell_setting triclinic
_symmetry_space_group_name_Hall 'P 1'
_symmetry_space_group_name_H-M 'P 1'
_cell_angle_alpha 110.69(2)
_cell_angle_beta 95.240(10)
_cell_angle_gamma 103.48(2)
_cell_formula_units_Z 1
_cell_length_a 7.8770(10)
_cell_length_b 8.781(2)
_cell_length_c 10.444(2)
_cell_measurement_temperature 293(2)
_cell_volume 645.1(2)
_diffrn_ambient_temperature 293(2)
_exptl_crystal_density_diffrn 2.151
_refine_ls_R_factor_obs 0.0347
_refine_ls_wR_factor_obs 0.0978
_cod_depositor_comments
;
The following automatic conversions were performed:
'_symmetry_cell_setting' value 'Triclinic' changed to 'triclinic'
according to '/home/saulius/struct/CIF-dictionaries/cif_core.dic'
dictionary named 'cif_core.dic' version 2.4.1 from 2010-06-29.

Automatic conversion script
Id: cif_fix_enum 1527 2010-12-29 10:47:43Z saulius 
;
_cod_database_code 7051484

loop_
_symmetry_equiv_pos_as_xyz
'x, y, z'

loop_
_atom_site_aniso_label
_atom_site_aniso_U_11
_atom_site_aniso_U_22
_atom_site_aniso_U_33
_atom_site_aniso_U_23
_atom_site_aniso_U_13
_atom_site_aniso_U_12
Nd1 0.0137(3) 0.0132(4) 0.0090(3) 0.0028(2) 0.0026(2) 0.0054(3)
Nd2 0.0147(3) 0.0119(4) 0.0096(3) 0.0024(2) 0.0029(2) 0.0052(3)
OW1 0.025(4) 0.015(4) 0.034(4) 0.004(3) 0.019(3) 0.007(3)
OW2 0.041(5) 0.020(4) 0.027(3) 0.003(3) -0.008(3) 0.020(4)
OW3 0.034(5) 0.033(5) 0.047(4) 0.030(4) 0.013(4) 0.018(4)
OW4 0.079(9) 0.037(6) 0.031(4) -0.007(4) 0.013(5) 0.028(6)
OW5 0.014(2) 0.015(2) 0.013(2) 0.0051(15) 0.005(2) 0.001(2)
OW6 0.027(5) 0.020(4) 0.029(3) 0.002(3) 0.011(3) 0.008(4)
OW7 0.021(4) 0.028(4) 0.046(4) 0.014(3) 0.021(3) 0.007(3)
OW8 0.028(5) 0.034(5) 0.017(3) -0.002(3) -0.012(3) 0.009(4)
O1 0.013(3) 0.023(4) 0.015(3) 0.002(3) 0.003(2) 0.009(3)
O2 0.014(4) 0.028(4) 0.009(3) 0.009(3) 0.004(2) 0.003(3)
O3 0.020(4) 0.020(4) 0.019(3) 0.007(3) 0.009(3) 0.011(3)
O4 0.046(6) 0.026(5) 0.017(3) 0.005(3) 0.004(3) 0.027(4)
O5 0.033(5) 0.010(4) 0.017(3) 0.001(3) 0.006(3) -0.006(3)
O6 0.016(4) 0.034(5) 0.011(3) 0.010(3) 0.001(3) 0.005(3)
O7 0.013(2) 0.013(2) 0.011(2) 0.0043(15) 0.002(2) 0.004(2)
O8 0.028(4) 0.010(4) 0.012(3) 0.000(3) 0.001(3) 0.007(3)
C1 0.013(3) 0.014(3) 0.015(2) 0.004(2) 0.003(2) 0.004(2)
C2 0.017(4) 0.016(4) 0.016(3) 0.004(3) 0.004(3) -0.002(3)
C3 0.012(2) 0.011(2) 0.010(2) 0.003(2) 0.004(2) 0.003(2)
C4 0.013(3) 0.011(4) 0.012(3) 0.001(3) 0.003(3) 0.003(3)
C5 0.011(2) 0.012(2) 0.012(2) 0.003(2) 0.003(2) 0.005(2)
C6 0.012(3) 0.014(3) 0.015(3) 0.006(3) 0.002(3) 0.006(3)
C7 0.019(3) 0.018(3) 0.018(2) 0.005(2) 0.006(2) 0.006(2)
C8 0.024(6) 0.010(6) 0.031(5) 0.009(4) 0.009(5) 0.008(5)
C9 0.012(4) 0.010(5) 0.021(4) 0.007(3) 0.001(3) 0.001(4)
C10 0.014(4) 0.018(4) 0.012(3) 0.003(3) 0.003(3) 0.002(3)
Cl1 0.030(2) 0.025(2) 0.0145(9) -0.0029(10) -0.0038(10) 0.0062(13)
Cl2 0.0204(14) 0.037(2) 0.0319(12) 0.0223(12) 0.0137(10) 0.0136(12)
OW9 0.030(3) 0.029(3) 0.031(2) 0.012(2) 0.007(2) 0.007(2)
OW10 0.038(5) 0.027(5) 0.029(4) 0.009(3) 0.005(3) 0.016(4)
OW11 0.027(4) 0.033(5) 0.011(3) 0.005(3) 0.001(3) 0.008(4)
OW12 0.023(2) 0.021(2) 0.022(2) 0.008(2) 0.005(2) 0.007(2)

loop_
_atom_site_label
_atom_site_type_symbol
_atom_site_fract_x
_atom_site_fract_y
_atom_site_fract_z
_atom_site_U_iso_or_equiv
_atom_site_thermal_displace_type
_atom_site_occupancy
_atom_site_calc_flag
_atom_site_refinement_flags
_atom_site_disorder_group
Nd1 Nd -0.00185(6) -0.00947(6) 0.00059(4) 0.0121(2) Uani 1 d . .
Nd2 Nd -0.05447(6) -0.15180(6) -0.41545(4) 0.0123(2) Uani 1 d . .
OW1 O -0.2918(11) 0.0139(10) 0.0753(8) 0.025(2) Uani 1 d . .
OW2 O 0.2240(13) -0.0425(11) 0.1617(7) 0.030(2) Uani 1 d U .
OW3 O -0.1401(13) -0.2358(12) 0.0804(9) 0.032(2) Uani 1 d U .
OW4 O 0.0784(17) 0.2403(13) 0.2321(9) 0.052(3) Uani 1 d . .
OW5 O -0.1296(9) -0.3900(9) -0.6460(6) 0.0145(13) Uani 1 d U .
OW6 O 0.2220(12) -0.1914(10) -0.5173(8) 0.027(2) Uani 1 d . .
OW7 O 0.0883(12) 0.0861(11) -0.4867(9) 0.030(2) Uani 1 d U .
OW8 O -0.2960(12) -0.1053(11) -0.5590(7) 0.031(2) Uani 1 d U .
O1 O -0.2124(10) -0.1711(9) -0.2202(6) 0.018(2) Uani 1 d U .
O2 O -0.3531(9) -0.3617(10) -0.4174(6) 0.017(2) Uani 1 d U .
O3 O 0.0945(10) -0.2661(9) -0.1108(6) 0.018(2) Uani 1 d . .
O4 O 0.0380(12) -0.3580(10) -0.3429(7) 0.028(2) Uani 1 d . .
O5 O 0.1506(12) 0.0169(9) -0.2049(7) 0.023(2) Uani 1 d U .
O6 O 0.2975(10) 0.1799(10) 0.0137(6) 0.020(2) Uani 1 d . .
O7 O -0.0881(9) 0.2097(9) -0.0669(6) 0.0122(13) Uani 1 d U .
O8 O -0.1594(11) 0.0906(9) -0.2996(6) 0.018(2) Uani 1 d U .
C1 C -0.3482(14) -0.2792(13) -0.2975(9) 0.0149(15) Uani 1 d U .
C2 C -0.5101(16) -0.3274(14) -0.2290(10) 0.018(2) Uani 1 d U .
H2A H -0.4650(16) -0.3406(14) -0.1452(10) 0.021 Uiso 1 calc R .
H2B H -0.5595(16) -0.2319(14) -0.2001(10) 0.021 Uiso 1 calc R .
C3 C -0.6560(13) -0.4799(12) -0.3119(9) 0.0113(15) Uani 1 d U .
H3A H -0.6135(13) -0.5793(12) -0.3307(9) 0.014 Uiso 1 calc R .
H3B H -0.6960(13) -0.4747(12) -0.4005(9) 0.014 Uiso 1 calc R .
C4 C -0.8105(13) -0.4962(12) -0.2368(8) 0.013(2) Uani 1 d U .
H4A H -0.8951(13) -0.6075(12) -0.2858(8) 0.016 Uiso 1 calc R .
H4B H -0.7674(13) -0.4867(12) -0.1434(8) 0.016 Uiso 1 calc R .
C5 C -0.9029(13) -0.3615(12) -0.2277(8) 0.012(2) Uani 1 d U .
C6 C 0.2968(14) 0.1269(13) -0.1217(9) 0.013(2) Uani 1 d U .
C7 C 0.4565(16) 0.1517(14) -0.1787(10) 0.019(2) Uani 1 d U .
H7A H 0.4230(16) 0.1305(14) -0.2765(10) 0.022 Uiso 1 calc R .
H7B H 0.5156(16) 0.0681(14) -0.1734(10) 0.022 Uiso 1 calc R .
C8 C 0.5906(16) 0.3304(14) -0.1053(11) 0.021(2) Uani 1 d . .
H8A H 0.6309(16) 0.3516(14) -0.0084(11) 0.025 Uiso 1 calc R .
H8B H 0.5336(16) 0.4161(14) -0.1083(11) 0.025 Uiso 1 calc R .
C9 C 0.7521(14) 0.3404(13) -0.1808(9) 0.015(2) Uani 1 d U .
H9A H 0.7119(14) 0.3264(13) -0.2759(9) 0.018 Uiso 1 calc R .
H9B H 0.8378(14) 0.4514(13) -0.1338(9) 0.018 Uiso 1 calc R .
C10 C 0.8396(14) 0.2068(13) -0.1818(9) 0.016(2) Uani 1 d U .
Cl1 Cl 0.4745(4) 0.1467(4) 0.4471(2) 0.0273(6) Uani 1 d . .
Cl2 Cl 0.4674(4) 0.6975(4) 0.1394(3) 0.0257(6) Uani 1 d . .
OW9 O 0.3543(12) 0.5389(11) 0.3619(8) 0.030(2) Uani 1 d U .
OW10 O 0.9074(13) 0.3004(11) 0.4596(8) 0.031(2) Uani 1 d . .
OW11 O 0.5990(12) 0.3089(11) 0.2245(6) 0.025(2) Uani 1 d . .
OW12 O 0.0486(11) 0.5445(10) 0.1288(7) 0.022(2) Uani 1 d U .

loop_
_geom_bond_atom_site_label_1
_geom_bond_atom_site_label_2
_geom_bond_distance
_geom_bond_site_symmetry_2
_geom_bond_publ_flag
Nd1 O1 2.444(7) . ?
Nd1 O3 2.472(7) . ?
Nd1 OW2 2.474(8) . ?
Nd1 OW3 2.482(9) . ?
Nd1 O7 2.478(7) . ?
Nd1 OW1 2.510(7) . ?
Nd1 O6 2.509(8) . ?
Nd1 OW4 2.527(8) . ?
Nd1 O5 2.607(7) . ?
Nd1 C6 2.986(10) . ?
Nd1 Nd2 4.0257(10) . ?
Nd2 O5 2.361(8) . ?
Nd2 O4 2.421(8) . ?
Nd2 O8 2.421(6) . ?
Nd2 OW5 2.475(6) . ?
Nd2 OW8 2.511(8) . ?
Nd2 O1 2.519(6) . ?
Nd2 OW7 2.518(9) . ?
Nd2 OW6 2.551(8) . ?
Nd2 O2 2.622(7) . ?
Nd2 C1 2.900(10) . ?
O1 C1 1.235(13) . ?
O2 C1 1.196(11) . ?
O3 C5 1.218(10) 1_655 ?
O4 C5 1.264(11) 1_655 ?
O5 C6 1.312(13) . ?
O6 C6 1.322(10) . ?
O7 C10 1.271(11) 1_455 ?
O8 C10 1.293(10) 1_455 ?
C1 C2 1.564(14) . ?
C1 C5 4.430(14) . ?
C1 C6 5.208(11) . ?
C1 C10 9.104(11) . ?
C2 C3 1.46(2) . ?
C3 C4 1.514(12) . ?
C4 C5 1.507(13) . ?
C5 O3 1.218(10) 1_455 ?
C5 O4 1.264(11) 1_455 ?
C6 C7 1.444(14) . ?
C7 C8 1.55(2) . ?
C8 C9 1.558(14) . ?
C9 C10 1.489(14) . ?
C10 O7 1.271(11) 1_655 ?
C10 O8 1.293(10) 1_655 ?
